data_1545398
loop_
_publ_author_name
'Chan, Chieh-Kai'
'Tsai, Yu-Lin'
'Chang, Meng-Yang'

_publ_section_title
;
 Construction of Nitrated Benzo[3.3.1]bicyclic Acetal/Ketal Core via
 Nitration of o-Carbonyl Allylbenzenes.
;
_journal_issue 6
_journal_name_full 'Organic letters'
_journal_page_first 1358
_journal_page_last 1361
_journal_paper_doi 10.1021/acs.orglett.7b00245
_journal_volume 19
_journal_year 2017
_chemical_formula_sum 'C16 H12 O5'
_chemical_formula_weight 284.26
_space_group_crystal_system monoclinic
_space_group_IT_number 14
_space_group_name_Hall '-P 2ybc'
_space_group_name_H-M_alt 'P 1 21/c 1'
_symmetry_space_group_name_Hall '-P 2ybc'
_symmetry_space_group_name_H-M 'P 1 21/c 1'
_atom_sites_solution_hydrogens geom
_audit_creation_method SHELXL-2014/6
_cell_angle_alpha 90
_cell_angle_beta 94.984(3)
_cell_angle_gamma 90
_cell_formula_units_Z 4
_cell_length_a 10.4466(6)
_cell_length_b 4.1414(2)
_cell_length_c 29.0120(18)
_cell_measurement_reflns_used 1779
_cell_measurement_temperature 100(2)
_cell_measurement_theta_max 23.5388
_cell_measurement_theta_min 2.5092
_cell_volume 1250.42(12)
_computing_cell_refinement 'SAINT V8.34A (Bruker AXS Inc., 2013)'
_computing_data_collection 'Bruker APEX2'
_computing_data_reduction 'SAINT V8.34A (Bruker AXS Inc., 2013)'
_computing_molecular_graphics 'Bruker SHELXTL'
_computing_publication_material 'Bruker SHELXTL'
_computing_structure_refinement 'SHELXL-2014/6 (Sheldrick, 2014)'
_diffrn_ambient_temperature 100(2)
_diffrn_detector_area_resol_mean 8.3333
_diffrn_measured_fraction_theta_full 0.986
_diffrn_measured_fraction_theta_max 0.966
_diffrn_measurement_device_type 'Bruker APEX-II CCD'
_diffrn_measurement_method '\f and \w scans'
_diffrn_radiation_type MoK\a
_diffrn_radiation_wavelength 0.71073
_diffrn_reflns_av_R_equivalents 0.0337
_diffrn_reflns_av_unetI/netI 0.0460
_diffrn_reflns_Laue_measured_fraction_full 0.986
_diffrn_reflns_Laue_measured_fraction_max 0.966
_diffrn_reflns_limit_h_max 13
_diffrn_reflns_limit_h_min -10
_diffrn_reflns_limit_k_max 5
_diffrn_reflns_limit_k_min -4
_diffrn_reflns_limit_l_max 36
_diffrn_reflns_limit_l_min -36
_diffrn_reflns_number 7467
_diffrn_reflns_point_group_measured_fraction_full 0.986
_diffrn_reflns_point_group_measured_fraction_max 0.966
_diffrn_reflns_theta_full 25.242
_diffrn_reflns_theta_max 26.381
_diffrn_reflns_theta_min 1.409
_exptl_absorpt_coefficient_mu 0.113
_exptl_absorpt_correction_T_max 0.9485
_exptl_absorpt_correction_T_min 0.7932
_exptl_absorpt_correction_type multi-scan
_exptl_absorpt_process_details 'SADABS V2014/4 (Bruker AXS Inc.)'
_exptl_crystal_colour Colorless
_exptl_crystal_density_diffrn 1.510
_exptl_crystal_density_meas ?
_exptl_crystal_density_method 'not measured'
_exptl_crystal_description Lump
_exptl_crystal_F_000 592
_exptl_crystal_size_max 0.07
_exptl_crystal_size_mid 0.05
_exptl_crystal_size_min 0.05
_refine_diff_density_max 0.320
_refine_diff_density_min -0.280
_refine_diff_density_rms 0.077
_refine_ls_extinction_method none
_refine_ls_goodness_of_fit_ref 1.064
_refine_ls_hydrogen_treatment constr
_refine_ls_matrix_type full
_refine_ls_number_parameters 193
_refine_ls_number_reflns 2474
_refine_ls_number_restraints 0
_refine_ls_restrained_S_all 1.064
_refine_ls_R_factor_all 0.1047
_refine_ls_R_factor_gt 0.0542
_refine_ls_shift/su_max 0.047
_refine_ls_shift/su_mean 0.001
_refine_ls_structure_factor_coef Fsqd
_refine_ls_weighting_details 'w=1/[\s^2^(Fo^2^)+(0.1078P)^2^+0.2773P] where P=(Fo^2^+2Fc^2^)/3'
_refine_ls_weighting_scheme calc
_refine_ls_wR_factor_gt 0.1563
_refine_ls_wR_factor_ref 0.2068
_reflns_Friedel_coverage 0.000
_reflns_number_gt 1440
_reflns_number_total 2474
_reflns_threshold_expression 'I > 2\s(I)'
_cod_data_source_file ol7b00245_si_009.cif
_cod_data_source_block 161044_0m_a
_cod_depositor_comments
;
The following automatic conversions were performed:

'_exptl_crystal_density_meas' value 'not measured' was changed to '?'
- the value is perceived as not measured.

Automatic conversion script
Id: cif_fix_values 4973 2017-02-22 13:04:09Z antanas 

 Adding full bibliography for 1545398--1545406.cif.
;
_cod_database_code 1545398
_shelx_space_group_comment
;
The symmetry employed for this shelxl refinement is uniquely defined
by the following loop, which should always be used as a source of
symmetry information in preference to the above space-group names.
They are only intended as comments.
;
_shelxl_version_number 2014/6

loop_
_space_group_symop_operation_xyz
'x, y, z'
'-x, y+1/2, -z+1/2'
'-x, -y, -z'
'x, -y-1/2, z-1/2'

loop_
_atom_site_label
_atom_site_type_symbol
_atom_site_fract_x
_atom_site_fract_y
_atom_site_fract_z
_atom_site_U_iso_or_equiv
_atom_site_adp_type
_atom_site_occupancy
_atom_site_site_symmetry_order
_atom_site_calc_flag
_atom_site_refinement_flags_posn
_atom_site_refinement_flags_adp
C1 C 0.7292(3) 0.2702(7) 0.33093(9) 0.0399(7) Uani 1 1 d . .
C2 C 0.6843(3) 0.4369(7) 0.36892(9) 0.0398(7) Uani 1 1 d . .
C3 C 0.5526(2) 0.4766(6) 0.37197(9) 0.0377(7) Uani 1 1 d . .
C4 C 0.5009(3) 0.6597(7) 0.41071(10) 0.0437(7) Uani 1 1 d . .
C5 C 0.3592(3) 0.7066(7) 0.40892(9) 0.0407(7) Uani 1 1 d . .
C6 C 0.3098(3) 0.8848(7) 0.44451(11) 0.0496(8) Uani 1 1 d . .
H6 H 0.3648 0.9712 0.4693 0.060 Uiso 1 1 calc R U
C7 C 0.1791(3) 0.9298(8) 0.44232(11) 0.0532(8) Uani 1 1 d . .
C8 C 0.0952(3) 0.8102(8) 0.40741(12) 0.0586(9) Uani 1 1 d . .
H8 H 0.0054 0.8475 0.4073 0.070 Uiso 1 1 calc R U
C9 C 0.1440(3) 0.6357(8) 0.37277(11) 0.0517(8) Uani 1 1 d . .
H9 H 0.0875 0.5505 0.3483 0.062 Uiso 1 1 calc R U
C10 C 0.2752(3) 0.5826(7) 0.37310(10) 0.0427(7) Uani 1 1 d . .
C11 C 0.3254(3) 0.3906(7) 0.33564(10) 0.0436(7) Uani 1 1 d . .
C12 C 0.4659(3) 0.3460(6) 0.33654(9) 0.0388(7) Uani 1 1 d . .
C13 C 0.5129(3) 0.1757(7) 0.30070(9) 0.0432(7) Uani 1 1 d . .
H13 H 0.4541 0.0824 0.2776 0.052 Uiso 1 1 calc R U
C14 C 0.6431(3) 0.1375(7) 0.29751(10) 0.0446(7) Uani 1 1 d . .
H14 H 0.6731 0.0204 0.2724 0.053 Uiso 1 1 calc R U
C15 C 0.9085(3) 0.0912(9) 0.29238(11) 0.0627(10) Uani 1 1 d . .
H15A H 0.8780 -0.1327 0.2911 0.094 Uiso 1 1 calc R U
H15B H 1.0026 0.0936 0.2962 0.094 Uiso 1 1 calc R U
H15C H 0.8787 0.2023 0.2636 0.094 Uiso 1 1 calc R U
C16 C 0.8065(3) 0.3678(8) 0.44011(11) 0.0601(9) Uani 1 1 d . .
H16A H 0.7381 0.3844 0.4611 0.090 Uiso 1 1 calc R U
H16B H 0.8878 0.4413 0.4561 0.090 Uiso 1 1 calc R U
H16C H 0.8151 0.1426 0.4305 0.090 Uiso 1 1 calc R U
O1 O 0.85882(17) 0.2528(5) 0.33078(7) 0.0520(6) Uani 1 1 d . .
O2 O 0.77499(17) 0.5660(5) 0.40006(6) 0.0478(6) Uani 1 1 d . .
O3 O 0.5689(2) 0.7665(6) 0.44304(8) 0.0735(8) Uani 1 1 d . .
O4 O 0.13086(19) 1.1017(5) 0.47650(7) 0.0550(6) Uani 1 1 d . .
H4 H 0.1359 1.2998 0.4707 0.082 Uiso 1 1 calc R U
O5 O 0.25261(19) 0.2781(6) 0.30435(7) 0.0615(7) Uani 1 1 d . .

loop_
_atom_site_aniso_label
_atom_site_aniso_U_11
_atom_site_aniso_U_22
_atom_site_aniso_U_33
_atom_site_aniso_U_23
_atom_site_aniso_U_13
_atom_site_aniso_U_12
C1 0.0376(16) 0.0420(16) 0.0403(17) 0.0053(13) 0.0035(13) -0.0016(12)
C2 0.0390(16) 0.0421(16) 0.0373(16) 0.0028(12) -0.0027(13) -0.0063(12)
C3 0.0369(15) 0.0386(15) 0.0371(16) 0.0046(12) 0.0000(12) -0.0023(11)
C4 0.0412(17) 0.0445(16) 0.0442(18) -0.0009(13) -0.0023(14) -0.0030(12)
C5 0.0380(16) 0.0412(16) 0.0430(17) 0.0064(13) 0.0037(13) -0.0012(12)
C6 0.0468(18) 0.0541(19) 0.0479(18) 0.0033(14) 0.0031(15) -0.0005(14)
C7 0.0473(19) 0.058(2) 0.056(2) 0.0069(16) 0.0115(16) 0.0054(15)
C8 0.0363(17) 0.069(2) 0.071(2) 0.0079(18) 0.0078(17) 0.0042(15)
C9 0.0365(17) 0.058(2) 0.059(2) 0.0071(16) -0.0006(15) -0.0023(13)
C10 0.0388(16) 0.0447(17) 0.0440(17) 0.0106(13) 0.0005(13) -0.0042(12)
C11 0.0402(16) 0.0465(17) 0.0431(17) 0.0089(13) -0.0027(14) -0.0060(13)
C12 0.0391(16) 0.0414(16) 0.0351(15) 0.0054(12) -0.0005(12) -0.0039(12)
C13 0.0431(17) 0.0487(17) 0.0363(16) 0.0021(13) -0.0049(13) -0.0040(13)
C14 0.0460(18) 0.0494(17) 0.0381(16) -0.0015(13) 0.0028(13) 0.0005(13)
C15 0.054(2) 0.071(2) 0.065(2) -0.0181(18) 0.0149(18) 0.0021(16)
C16 0.060(2) 0.063(2) 0.054(2) -0.0050(16) -0.0149(16) 0.0075(16)
O1 0.0369(12) 0.0669(14) 0.0527(13) -0.0075(11) 0.0075(9) -0.0022(10)
O2 0.0393(11) 0.0578(13) 0.0451(12) -0.0034(10) -0.0027(9) -0.0110(9)
O3 0.0450(13) 0.106(2) 0.0675(16) -0.0405(15) -0.0055(12) 0.0055(12)
O4 0.0432(12) 0.0686(15) 0.0551(14) -0.0097(11) 0.0156(10) 0.0168(11)
O5 0.0439(12) 0.0849(16) 0.0535(14) -0.0072(12) -0.0091(11) -0.0092(11)

loop_
_atom_type_symbol
_atom_type_description
_atom_type_scat_dispersion_real
_atom_type_scat_dispersion_imag
_atom_type_scat_source
C C 0.0033 0.0016 'International Tables Vol C Tables 4.2.6.8 and 6.1.1.4'
O O 0.0106 0.0060 'International Tables Vol C Tables 4.2.6.8 and 6.1.1.4'
H H 0.0000 0.0000 'International Tables Vol C Tables 4.2.6.8 and 6.1.1.4'

loop_
_geom_angle_atom_site_label_1
_geom_angle_atom_site_label_2
_geom_angle_atom_site_label_3
_geom_angle
O1 C1 C14 124.6(3)
O1 C1 C2 115.3(2)
C14 C1 C2 120.1(3)
O2 C2 C3 123.0(3)
O2 C2 C1 116.7(2)
C3 C2 C1 120.2(2)
C2 C3 C12 118.7(3)
C2 C3 C4 122.0(2)
C12 C3 C4 119.2(2)
O3 C4 C5 119.6(3)
O3 C4 C3 122.8(3)
C5 C4 C3 117.6(2)
C10 C5 C6 119.5(3)
C10 C5 C4 122.4(3)
C6 C5 C4 118.1(3)
C7 C6 C5 117.7(3)
C7 C6 H6 121.2
C5 C6 H6 121.1
O4 C7 C6 118.0(3)
O4 C7 C8 118.4(3)
C6 C7 C8 123.6(3)
C9 C8 C7 118.4(3)
C9 C8 H8 120.8
C7 C8 H8 120.8
C8 C9 C10 120.6(3)
C8 C9 H9 119.7
C10 C9 H9 119.7
C9 C10 C5 120.2(3)
C9 C10 C11 119.5(3)
C5 C10 C11 120.3(3)
O5 C11 C12 121.1(3)
O5 C11 C10 120.8(3)
C12 C11 C10 118.0(2)
C13 C12 C3 119.6(3)
C13 C12 C11 117.9(2)
C3 C12 C11 122.5(3)
C14 C13 C12 121.7(3)
C14 C13 H13 119.1
C12 C13 H13 119.1
C1 C14 C13 119.6(3)
C1 C14 H14 120.2
C13 C14 H14 120.2
O1 C15 H15A 109.5
O1 C15 H15B 109.5
H15A C15 H15B 109.5
O1 C15 H15C 109.5
H15A C15 H15C 109.5
H15B C15 H15C 109.5
O2 C16 H16A 109.5
O2 C16 H16B 109.5
H16A C16 H16B 109.5
O2 C16 H16C 109.5
H16A C16 H16C 109.5
H16B C16 H16C 109.5
C1 O1 C15 117.1(2)
C2 O2 C16 114.2(2)
C7 O4 H4 109.5

loop_
_geom_bond_atom_site_label_1
_geom_bond_atom_site_label_2
_geom_bond_distance
C1 O1 1.356(3)
C1 C14 1.379(4)
C1 C2 1.415(4)
C2 O2 1.361(3)
C2 C3 1.395(4)
C3 C12 1.417(4)
C3 C4 1.495(4)
C4 O3 1.210(3)
C4 C5 1.490(4)
C5 C10 1.398(4)
C5 C6 1.403(4)
C6 C7 1.373(4)
C6 H6 0.9500
C7 O4 1.353(4)
C7 C8 1.373(5)
C8 C9 1.372(4)
C8 H8 0.9500
C9 C10 1.387(4)
C9 H9 0.9500
C10 C11 1.479(4)
C11 O5 1.224(3)
C11 C12 1.477(4)
C12 C13 1.382(4)
C13 C14 1.380(4)
C13 H13 0.9500
C14 H14 0.9500
C15 O1 1.435(3)
C15 H15A 0.9800
C15 H15B 0.9800
C15 H15C 0.9800
C16 O2 1.437(4)
C16 H16A 0.9800
C16 H16B 0.9800
C16 H16C 0.9800
O4 H4 0.8400
